data_7016272
loop_
_publ_author_name
'Xu, Xiaofeng'
'Sun, Hongjian'
'Shi, Yujie'
'Jia, Jiong'
'Li, Xiaoyan'

_publ_section_title
;
 Imine-assisted C-F bond activation by electron-rich iron complexes
 supported by trimethylphosphine.
;
_journal_issue 31
_journal_name_full 'Dalton transactions (Cambridge, England : 2003)'
_journal_page_first 7866
_journal_page_last 7872
_journal_paper_doi 10.1039/c1dt10843c
_journal_volume 40
_journal_year 2011
_chemical_formula_moiety 'C40 H40 F2 Fe N2 P2'
_chemical_formula_sum 'C40 H40 F2 Fe N2 P2'
_chemical_formula_weight 704.53
_chemical_name_systematic
;
?
;
_space_group_IT_number 14
_symmetry_cell_setting monoclinic
_symmetry_space_group_name_Hall '-P 2ybc'
_symmetry_space_group_name_H-M 'P 1 21/c 1'
_atom_sites_solution_hydrogens geom
_atom_sites_solution_primary direct
_atom_sites_solution_secondary difmap
_audit_creation_method SHELXL-97
_cell_angle_alpha 90.00
_cell_angle_beta 90.696(4)
_cell_angle_gamma 90.00
_cell_formula_units_Z 4
_cell_length_a 10.564(2)
_cell_length_b 23.134(5)
_cell_length_c 14.585(3)
_cell_measurement_reflns_used 2538
_cell_measurement_temperature 293(2)
_cell_measurement_theta_max 22.43
_cell_measurement_theta_min 2.25
_cell_volume 3564.1(13)
_computing_cell_refinement 'Bruker SMART'
_computing_data_collection 'Bruker SMART'
_computing_data_reduction 'Bruker SAINT'
_computing_molecular_graphics 'Bruker SHELXTL'
_computing_publication_material 'Bruker SHELXTL'
_computing_structure_refinement 'SHELXL-97 (Sheldrick, 1997)'
_computing_structure_solution 'SHELXS-97 (Sheldrick, 1990)'
_diffrn_ambient_temperature 293(2)
_diffrn_measured_fraction_theta_full 0.961
_diffrn_measured_fraction_theta_max 0.961
_diffrn_measurement_device_type 'CCD area detector'
_diffrn_measurement_method 'phi and omega scans'
_diffrn_radiation_monochromator graphite
_diffrn_radiation_source 'fine-focus sealed tube'
_diffrn_radiation_type MoK\a
_diffrn_radiation_wavelength 0.71073
_diffrn_reflns_av_R_equivalents 0.0709
_diffrn_reflns_av_sigmaI/netI 0.1484
_diffrn_reflns_limit_h_max 12
_diffrn_reflns_limit_h_min -8
_diffrn_reflns_limit_k_max 27
_diffrn_reflns_limit_k_min -27
_diffrn_reflns_limit_l_max 17
_diffrn_reflns_limit_l_min -17
_diffrn_reflns_number 13533
_diffrn_reflns_theta_full 25.00
_diffrn_reflns_theta_max 25.00
_diffrn_reflns_theta_min 1.76
_exptl_absorpt_coefficient_mu 0.554
_exptl_absorpt_correction_T_max 0.8739
_exptl_absorpt_correction_T_min 0.8514
_exptl_absorpt_correction_type multi-scan
_exptl_absorpt_process_details 'SADABS; Bruker, 2000'
_exptl_crystal_colour red
_exptl_crystal_density_diffrn 1.313
_exptl_crystal_density_method 'not measured'
_exptl_crystal_description block
_exptl_crystal_F_000 1472
_exptl_crystal_size_max 0.30
_exptl_crystal_size_mid 0.28
_exptl_crystal_size_min 0.25
_refine_diff_density_max 0.196
_refine_diff_density_min -0.193
_refine_diff_density_rms 0.044
_refine_ls_extinction_method none
_refine_ls_goodness_of_fit_ref 0.757
_refine_ls_hydrogen_treatment constr
_refine_ls_matrix_type full
_refine_ls_number_parameters 430
_refine_ls_number_reflns 6038
_refine_ls_number_restraints 0
_refine_ls_restrained_S_all 0.757
_refine_ls_R_factor_all 0.0977
_refine_ls_R_factor_gt 0.0434
_refine_ls_shift/su_max 0.001
_refine_ls_shift/su_mean 0.000
_refine_ls_structure_factor_coef Fsqd
_refine_ls_weighting_details 'calc w=1/[\s^2^(Fo^2^)+(0.0001P)^2^+0.0000P] where P=(Fo^2^+2Fc^2^)/3'
_refine_ls_weighting_scheme calc
_refine_ls_wR_factor_gt 0.0720
_refine_ls_wR_factor_ref 0.0851
_reflns_number_gt 2657
_reflns_number_total 6038
_reflns_threshold_expression >2sigma(I)
_cod_data_source_file c1dt10843c.txt
_cod_data_source_block testb
_cod_original_cell_volume 3563.9(13)
_cod_original_sg_symbol_H-M p(2)1/c
_cod_database_code 7016272

loop_
_symmetry_equiv_pos_as_xyz
'x, y, z'
'-x, y+1/2, -z+1/2'
'-x, -y, -z'
'x, -y-1/2, z-1/2'

loop_
_atom_site_label
_atom_site_type_symbol
_atom_site_fract_x
_atom_site_fract_y
_atom_site_fract_z
_atom_site_U_iso_or_equiv
_atom_site_adp_type
_atom_site_occupancy
_atom_site_symmetry_multiplicity
_atom_site_calc_flag
_atom_site_refinement_flags
_atom_site_disorder_assembly
_atom_site_disorder_group
C1 C 0.8944(3) 0.89727(15) 0.4219(2) 0.0347(9) Uani 1 1 d . . .
C2 C 0.8053(3) 0.85549(14) 0.3901(2) 0.0326(8) Uani 1 1 d . . .
C3 C 0.6868(3) 0.85785(16) 0.4304(3) 0.0418(10) Uani 1 1 d . . .
C4 C 0.6497(4) 0.89666(17) 0.4965(3) 0.0492(11) Uani 1 1 d . . .
H4 H 0.5687 0.8958 0.5207 0.059 Uiso 1 1 calc R . .
C5 C 0.7382(4) 0.93694(18) 0.5252(3) 0.0570(12) Uani 1 1 d . . .
H5 H 0.7171 0.9642 0.5693 0.068 Uiso 1 1 calc R . .
C6 C 0.8574(4) 0.93664(16) 0.4886(3) 0.0446(10) Uani 1 1 d . . .
H6 H 0.9159 0.9639 0.5093 0.053 Uiso 1 1 calc R . .
C7 C 1.0309(3) 0.89987(14) 0.3942(2) 0.0356(9) Uani 1 1 d . . .
C8 C 1.0739(3) 0.91279(14) 0.3053(2) 0.0354(9) Uani 1 1 d . . .
C9 C 1.2071(4) 0.91796(16) 0.2955(3) 0.0425(10) Uani 1 1 d . . .
C10 C 1.2931(4) 0.90977(17) 0.3648(3) 0.0497(11) Uani 1 1 d . . .
H10 H 1.3795 0.9122 0.3539 0.060 Uiso 1 1 calc R . .
C11 C 1.2493(4) 0.89788(17) 0.4511(3) 0.0531(11) Uani 1 1 d . . .
H11 H 1.3060 0.8927 0.4997 0.064 Uiso 1 1 calc R . .
C12 C 1.1199(4) 0.89360(15) 0.4654(3) 0.0449(10) Uani 1 1 d . . .
H12 H 1.0914 0.8863 0.5243 0.054 Uiso 1 1 calc R . .
C13 C 0.8297(3) 0.80964(14) 0.3218(2) 0.0342(9) Uani 1 1 d . . .
H13 H 0.7668 0.7786 0.3177 0.041 Uiso 1 1 calc R . .
C14 C 0.9793(4) 0.73721(15) 0.2767(2) 0.0347(9) Uani 1 1 d . . .
C15 C 0.8931(4) 0.69414(16) 0.2564(3) 0.0508(11) Uani 1 1 d . . .
H15 H 0.8071 0.7022 0.2599 0.061 Uiso 1 1 calc R . .
C16 C 0.9317(5) 0.63844(17) 0.2305(3) 0.0571(12) Uani 1 1 d . . .
H16 H 0.8707 0.6108 0.2161 0.069 Uiso 1 1 calc R . .
C17 C 1.0566(5) 0.62406(18) 0.2260(3) 0.0604(13) Uani 1 1 d . . .
H17 H 1.0808 0.5874 0.2069 0.072 Uiso 1 1 calc R . .
C18 C 1.1497(4) 0.66603(16) 0.2510(3) 0.0460(11) Uani 1 1 d . . .
C19 C 1.2810(5) 0.6517(2) 0.2537(3) 0.0699(15) Uani 1 1 d . . .
H19 H 1.3076 0.6157 0.2331 0.084 Uiso 1 1 calc R . .
C20 C 1.3672(5) 0.6903(2) 0.2862(4) 0.0866(19) Uani 1 1 d . . .
H20 H 1.4526 0.6805 0.2875 0.104 Uiso 1 1 calc R . .
C21 C 1.3290(4) 0.7451(2) 0.3180(3) 0.0705(14) Uani 1 1 d . . .
H21 H 1.3883 0.7707 0.3423 0.085 Uiso 1 1 calc R . .
C22 C 1.2044(4) 0.76010(17) 0.3128(3) 0.0495(11) Uani 1 1 d . . .
H22 H 1.1801 0.7967 0.3320 0.059 Uiso 1 1 calc R . .
C23 C 1.1117(4) 0.72180(15) 0.2791(2) 0.0381(9) Uani 1 1 d . . .
C24 C 0.9935(3) 0.92261(15) 0.2230(2) 0.0386(10) Uani 1 1 d . . .
H24 H 1.0338 0.9412 0.1706 0.046 Uiso 1 1 calc R . .
C25 C 0.8020(4) 0.96625(15) 0.1676(3) 0.0397(10) Uani 1 1 d . . .
C26 C 0.8382(4) 0.97643(17) 0.0785(3) 0.0538(11) Uani 1 1 d . . .
H26 H 0.9157 0.9624 0.0587 0.065 Uiso 1 1 calc R . .
C27 C 0.7613(5) 1.00734(18) 0.0174(3) 0.0590(12) Uani 1 1 d . . .
H27 H 0.7871 1.0121 -0.0429 0.071 Uiso 1 1 calc R . .
C28 C 0.6489(4) 1.03076(17) 0.0441(3) 0.0591(12) Uani 1 1 d . . .
H28 H 0.5986 1.0511 0.0025 0.071 Uiso 1 1 calc R . .
C29 C 0.6102(4) 1.02379(16) 0.1355(3) 0.0462(10) Uani 1 1 d . . .
C30 C 0.4942(4) 1.04789(17) 0.1685(4) 0.0603(13) Uani 1 1 d . . .
H30 H 0.4406 1.0671 0.1277 0.072 Uiso 1 1 calc R . .
C31 C 0.4610(4) 1.04348(18) 0.2572(4) 0.0617(13) Uani 1 1 d . . .
H31 H 0.3853 1.0595 0.2768 0.074 Uiso 1 1 calc R . .
C32 C 0.5403(4) 1.01472(16) 0.3196(3) 0.0533(12) Uani 1 1 d . . .
H32 H 0.5178 1.0126 0.3810 0.064 Uiso 1 1 calc R . .
C33 C 0.6500(4) 0.98986(15) 0.2917(3) 0.0426(10) Uani 1 1 d . . .
H33 H 0.7013 0.9706 0.3341 0.051 Uiso 1 1 calc R . .
C34 C 0.6867(4) 0.99299(15) 0.1990(3) 0.0386(9) Uani 1 1 d . . .
C35 C 0.5485(3) 0.86025(18) 0.1775(3) 0.0734(15) Uani 1 1 d . . .
H35A H 0.4739 0.8461 0.1467 0.110 Uiso 1 1 calc R . .
H35B H 0.5528 0.9015 0.1710 0.110 Uiso 1 1 calc R . .
H35C H 0.5452 0.8504 0.2414 0.110 Uiso 1 1 calc R . .
C36 C 0.6656(5) 0.8475(2) 0.0052(3) 0.0886(17) Uani 1 1 d . . .
H36A H 0.5803 0.8389 -0.0136 0.133 Uiso 1 1 calc R . .
H36B H 0.7235 0.8259 -0.0318 0.133 Uiso 1 1 calc R . .
H36C H 0.6814 0.8881 -0.0022 0.133 Uiso 1 1 calc R . .
C37 C 0.6385(4) 0.75193(18) 0.1243(3) 0.0652(13) Uani 1 1 d . . .
H37A H 0.6195 0.7394 0.1854 0.098 Uiso 1 1 calc R . .
H37B H 0.7053 0.7286 0.1001 0.098 Uiso 1 1 calc R . .
H37C H 0.5643 0.7481 0.0861 0.098 Uiso 1 1 calc R . .
C38 C 1.0165(4) 0.86314(16) -0.0249(3) 0.0604(13) Uani 1 1 d . . .
H38A H 1.0540 0.8432 -0.0755 0.091 Uiso 1 1 calc R . .
H38B H 1.0629 0.8980 -0.0127 0.091 Uiso 1 1 calc R . .
H38C H 0.9302 0.8725 -0.0399 0.091 Uiso 1 1 calc R . .
C39 C 0.9822(4) 0.74644(17) 0.0292(3) 0.0665(13) Uani 1 1 d . . .
H39A H 0.8988 0.7478 0.0024 0.100 Uiso 1 1 calc R . .
H39B H 0.9845 0.7178 0.0769 0.100 Uiso 1 1 calc R . .
H39C H 1.0424 0.7366 -0.0170 0.100 Uiso 1 1 calc R . .
C40 C 1.1921(4) 0.8110(2) 0.0928(3) 0.0718(15) Uani 1 1 d . . .
H40A H 1.2308 0.8042 0.0345 0.108 Uiso 1 1 calc R . .
H40B H 1.2114 0.7795 0.1334 0.108 Uiso 1 1 calc R . .
H40C H 1.2242 0.8463 0.1185 0.108 Uiso 1 1 calc R . .
F1 F 0.5992(2) 0.81712(10) 0.40384(17) 0.0631(7) Uani 1 1 d . . .
F2 F 1.2511(2) 0.93095(11) 0.21033(16) 0.0651(7) Uani 1 1 d . . .
Fe1 Fe 0.88843(5) 0.84619(2) 0.19579(3) 0.03351(15) Uani 1 1 d . . .
N1 N 0.9508(3) 0.79520(11) 0.3009(2) 0.0325(7) Uani 1 1 d . . .
N2 N 0.8672(3) 0.93194(12) 0.2332(2) 0.0353(7) Uani 1 1 d . . .
P1 P 0.68829(10) 0.82749(5) 0.12699(8) 0.0491(3) Uani 1 1 d . . .
P2 P 1.02139(10) 0.81656(5) 0.07722(7) 0.0452(3) Uani 1 1 d . . .

loop_
_atom_site_aniso_label
_atom_site_aniso_U_11
_atom_site_aniso_U_22
_atom_site_aniso_U_33
_atom_site_aniso_U_23
_atom_site_aniso_U_13
_atom_site_aniso_U_12
C1 0.041(2) 0.036(2) 0.027(2) 0.0039(17) 0.0017(17) 0.0031(17)
C2 0.036(2) 0.034(2) 0.028(2) 0.0071(16) 0.0046(17) 0.0024(17)
C3 0.037(2) 0.050(3) 0.038(2) 0.0047(19) 0.0020(19) -0.003(2)
C4 0.047(3) 0.049(3) 0.052(3) 0.008(2) 0.022(2) 0.011(2)
C5 0.070(3) 0.058(3) 0.044(3) -0.009(2) 0.018(2) 0.011(2)
C6 0.047(3) 0.042(2) 0.045(3) -0.0085(19) 0.007(2) -0.0057(19)
C7 0.039(2) 0.031(2) 0.037(2) -0.0036(18) 0.0045(19) -0.0025(17)
C8 0.041(2) 0.028(2) 0.037(2) -0.0028(17) 0.0015(19) -0.0047(17)
C9 0.042(3) 0.044(2) 0.042(2) 0.001(2) 0.011(2) -0.0113(19)
C10 0.035(2) 0.049(3) 0.065(3) -0.007(2) 0.003(2) -0.0081(19)
C11 0.042(3) 0.066(3) 0.051(3) -0.004(2) -0.011(2) -0.004(2)
C12 0.051(3) 0.050(3) 0.033(2) -0.0008(19) -0.005(2) -0.009(2)
C13 0.039(2) 0.033(2) 0.030(2) -0.0010(17) 0.0005(18) -0.0010(17)
C14 0.050(3) 0.032(2) 0.0218(19) 0.0002(16) -0.0035(18) 0.0040(18)
C15 0.060(3) 0.044(3) 0.048(3) -0.009(2) -0.018(2) 0.005(2)
C16 0.087(4) 0.033(2) 0.051(3) -0.005(2) -0.015(3) -0.004(2)
C17 0.098(4) 0.041(3) 0.042(3) -0.007(2) 0.009(3) 0.009(3)
C18 0.064(3) 0.038(2) 0.037(2) 0.0074(19) 0.013(2) 0.010(2)
C19 0.074(4) 0.050(3) 0.086(4) 0.012(3) 0.035(3) 0.023(3)
C20 0.057(3) 0.069(4) 0.135(6) 0.030(4) 0.030(4) 0.018(3)
C21 0.046(3) 0.062(3) 0.104(4) 0.018(3) 0.007(3) 0.009(2)
C22 0.046(3) 0.042(2) 0.060(3) 0.009(2) 0.003(2) 0.003(2)
C23 0.051(3) 0.035(2) 0.029(2) 0.0038(17) 0.0048(19) 0.0045(19)
C24 0.048(3) 0.034(2) 0.034(2) 0.0029(17) 0.009(2) -0.0031(18)
C25 0.053(3) 0.029(2) 0.038(2) 0.0026(17) 0.000(2) -0.0003(18)
C26 0.063(3) 0.058(3) 0.040(3) 0.003(2) 0.010(2) 0.010(2)
C27 0.090(4) 0.054(3) 0.033(2) 0.012(2) -0.002(3) -0.003(3)
C28 0.069(3) 0.050(3) 0.058(3) 0.013(2) -0.022(3) 0.006(2)
C29 0.056(3) 0.033(2) 0.050(3) 0.008(2) -0.012(2) 0.0003(19)
C30 0.044(3) 0.057(3) 0.079(4) 0.011(3) -0.017(3) 0.008(2)
C31 0.040(3) 0.055(3) 0.089(4) 0.020(3) 0.008(3) 0.010(2)
C32 0.053(3) 0.049(3) 0.058(3) 0.011(2) 0.012(2) 0.003(2)
C33 0.044(3) 0.037(2) 0.047(3) 0.0063(19) -0.001(2) 0.0047(18)
C34 0.046(3) 0.028(2) 0.042(2) 0.0034(18) -0.008(2) -0.0036(17)
C35 0.042(3) 0.069(3) 0.109(4) -0.007(3) -0.014(3) -0.004(2)
C36 0.099(4) 0.101(4) 0.065(3) 0.035(3) -0.038(3) -0.020(3)
C37 0.065(3) 0.055(3) 0.075(3) -0.010(2) -0.021(3) -0.004(2)
C38 0.093(4) 0.052(3) 0.037(2) 0.002(2) 0.016(3) 0.001(2)
C39 0.102(4) 0.048(3) 0.050(3) -0.010(2) 0.015(3) 0.004(3)
C40 0.058(3) 0.092(4) 0.066(3) 0.004(3) 0.024(3) 0.009(3)
F1 0.0420(14) 0.0752(17) 0.0722(18) -0.0089(14) 0.0105(13) -0.0154(12)
F2 0.0474(15) 0.0919(19) 0.0565(16) 0.0010(14) 0.0194(13) -0.0162(13)
Fe1 0.0377(3) 0.0357(3) 0.0272(3) 0.0005(2) -0.0001(2) 0.0000(2)
N1 0.0396(19) 0.0253(16) 0.0325(17) 0.0007(13) -0.0019(14) -0.0008(13)
N2 0.042(2) 0.0298(17) 0.0339(18) 0.0036(14) 0.0051(15) 0.0030(14)
P1 0.0485(7) 0.0485(7) 0.0499(7) 0.0045(5) -0.0142(6) -0.0050(5)
P2 0.0563(7) 0.0501(7) 0.0292(6) -0.0032(5) 0.0073(5) 0.0013(5)

loop_
_atom_type_symbol
_atom_type_description
_atom_type_scat_dispersion_real
_atom_type_scat_dispersion_imag
_atom_type_scat_source
C C 0.0033 0.0016 'International Tables Vol C Tables 4.2.6.8 and 6.1.1.4'
H H 0.0000 0.0000 'International Tables Vol C Tables 4.2.6.8 and 6.1.1.4'
N N 0.0061 0.0033 'International Tables Vol C Tables 4.2.6.8 and 6.1.1.4'
F F 0.0171 0.0103 'International Tables Vol C Tables 4.2.6.8 and 6.1.1.4'
P P 0.1023 0.0942 'International Tables Vol C Tables 4.2.6.8 and 6.1.1.4'
Fe Fe 0.3463 0.8444 'International Tables Vol C Tables 4.2.6.8 and 6.1.1.4'

loop_
_geom_angle_atom_site_label_1
_geom_angle_atom_site_label_2
_geom_angle_atom_site_label_3
_geom_angle
_geom_angle_site_symmetry_1
_geom_angle_site_symmetry_3
_geom_angle_publ_flag
C6 C1 C2 118.8(3) . . ?
C6 C1 C7 116.1(3) . . ?
C2 C1 C7 124.9(3) . . ?
C3 C2 C1 115.5(3) . . ?
C3 C2 C13 118.5(3) . . ?
C1 C2 C13 125.9(3) . . ?
F1 C3 C4 116.6(3) . . ?
F1 C3 C2 117.4(3) . . ?
C4 C3 C2 125.9(4) . . ?
C3 C4 C5 117.0(4) . . ?
C6 C5 C4 119.9(4) . . ?
C5 C6 C1 122.8(4) . . ?
C12 C7 C8 118.8(3) . . ?
C12 C7 C1 115.8(3) . . ?
C8 C7 C1 125.2(3) . . ?
C7 C8 C9 116.1(4) . . ?
C7 C8 C24 126.1(3) . . ?
C9 C8 C24 117.7(3) . . ?
C10 C9 F2 118.3(3) . . ?
C10 C9 C8 124.4(4) . . ?
F2 C9 C8 117.3(4) . . ?
C9 C10 C11 118.5(4) . . ?
C10 C11 C12 119.7(4) . . ?
C11 C12 C7 122.3(4) . . ?
N1 C13 C2 119.9(3) . . ?
N1 C13 Fe1 67.54(19) . . ?
C2 C13 Fe1 110.6(2) . . ?
C15 C14 N1 126.4(3) . . ?
C15 C14 C23 117.6(3) . . ?
N1 C14 C23 115.8(3) . . ?
C14 C15 C16 121.8(4) . . ?
C17 C16 C15 121.4(4) . . ?
C16 C17 C18 119.1(4) . . ?
C23 C18 C19 119.0(4) . . ?
C23 C18 C17 119.9(4) . . ?
C19 C18 C17 121.1(4) . . ?
C20 C19 C18 120.3(4) . . ?
C19 C20 C21 120.8(5) . . ?
C22 C21 C20 119.4(5) . . ?
C21 C22 C23 121.9(4) . . ?
C22 C23 C18 118.5(4) . . ?
C22 C23 C14 121.6(3) . . ?
C18 C23 C14 119.8(4) . . ?
N2 C24 C8 119.3(3) . . ?
N2 C24 Fe1 68.98(19) . . ?
C8 C24 Fe1 108.5(2) . . ?
C26 C25 N2 126.5(4) . . ?
C26 C25 C34 118.0(4) . . ?
N2 C25 C34 115.5(3) . . ?
C25 C26 C27 121.6(4) . . ?
C28 C27 C26 121.4(4) . . ?
C27 C28 C29 119.3(4) . . ?
C28 C29 C34 120.5(4) . . ?
C28 C29 C30 122.2(4) . . ?
C34 C29 C30 117.3(4) . . ?
C31 C30 C29 121.7(4) . . ?
C30 C31 C32 120.0(4) . . ?
C33 C32 C31 120.8(4) . . ?
C32 C33 C34 120.6(4) . . ?
C33 C34 C29 119.5(4) . . ?
C33 C34 C25 121.5(4) . . ?
C29 C34 C25 119.0(4) . . ?
N1 Fe1 N2 113.05(12) . . ?
N1 Fe1 C13 38.11(11) . . ?
N2 Fe1 C13 96.87(12) . . ?
N1 Fe1 C24 100.25(13) . . ?
N2 Fe1 C24 37.88(11) . . ?
C13 Fe1 C24 109.11(14) . . ?
N1 Fe1 P2 101.23(9) . . ?
N2 Fe1 P2 122.87(8) . . ?
C13 Fe1 P2 134.96(10) . . ?
C24 Fe1 P2 93.73(10) . . ?
N1 Fe1 P1 119.45(9) . . ?
N2 Fe1 P1 100.81(9) . . ?
C13 Fe1 P1 91.44(10) . . ?
C24 Fe1 P1 133.90(10) . . ?
P2 Fe1 P1 100.01(5) . . ?
C13 N1 C14 119.4(3) . . ?
C13 N1 Fe1 74.35(19) . . ?
C14 N1 Fe1 115.3(2) . . ?
C24 N2 C25 119.0(3) . . ?
C24 N2 Fe1 73.14(19) . . ?
C25 N2 Fe1 114.3(2) . . ?
C35 P1 C37 99.89(19) . . ?
C35 P1 C36 100.8(2) . . ?
C37 P1 C36 100.7(2) . . ?
C35 P1 Fe1 118.42(15) . . ?
C37 P1 Fe1 116.06(14) . . ?
C36 P1 Fe1 117.76(17) . . ?
C39 P2 C40 101.9(2) . . ?
C39 P2 C38 101.97(19) . . ?
C40 P2 C38 99.2(2) . . ?
C39 P2 Fe1 114.24(14) . . ?
C40 P2 Fe1 122.05(16) . . ?
C38 P2 Fe1 114.54(13) . . ?

loop_
_geom_bond_atom_site_label_1
_geom_bond_atom_site_label_2
_geom_bond_distance
_geom_bond_site_symmetry_2
_geom_bond_publ_flag
C1 C6 1.392(5) . ?
C1 C2 1.422(5) . ?
C1 C7 1.503(5) . ?
C2 C3 1.391(5) . ?
C2 C13 1.480(4) . ?
C3 F1 1.373(4) . ?
C3 C4 1.378(5) . ?
C4 C5 1.381(5) . ?
C5 C6 1.374(5) . ?
C7 C12 1.400(5) . ?
C7 C8 1.411(5) . ?
C8 C9 1.421(5) . ?
C8 C24 1.479(5) . ?
C9 C10 1.365(5) . ?
C9 F2 1.365(4) . ?
C10 C11 1.373(5) . ?
C11 C12 1.389(5) . ?
C13 N1 1.360(4) . ?
C13 Fe1 2.122(3) . ?
C14 C15 1.379(5) . ?
C14 N1 1.420(4) . ?
C14 C23 1.443(5) . ?
C15 C16 1.404(5) . ?
C16 C17 1.363(6) . ?
C17 C18 1.426(6) . ?
C18 C23 1.414(5) . ?
C18 C19 1.425(6) . ?
C19 C20 1.357(7) . ?
C20 C21 1.411(6) . ?
C21 C22 1.362(5) . ?
C22 C23 1.405(5) . ?
C24 N2 1.362(4) . ?
C24 Fe1 2.123(4) . ?
C25 C26 1.379(5) . ?
C25 N2 1.416(5) . ?
C25 C34 1.446(5) . ?
C26 C27 1.396(6) . ?
C27 C28 1.366(6) . ?
C28 C29 1.408(6) . ?
C29 C34 1.414(5) . ?
C29 C30 1.434(6) . ?
C30 C31 1.349(6) . ?
C31 C32 1.399(6) . ?
C32 C33 1.360(5) . ?
C33 C34 1.413(5) . ?
C35 P1 1.823(4) . ?
C36 P1 1.848(5) . ?
C37 P1 1.826(4) . ?
C38 P2 1.839(4) . ?
C39 P2 1.813(4) . ?
C40 P2 1.820(4) . ?
Fe1 N1 2.037(3) . ?
Fe1 N2 2.070(3) . ?
Fe1 P2 2.3436(12) . ?
Fe1 P1 2.3690(13) . ?
